data_4067118
loop_
_publ_author_name
'Dureen, Meghan A.'
'Brown, Christopher C.'
'Stephan, Douglas W.'

_publ_section_title
;
 Addition of Enamines or Pyrroles and B(C6F5)3&#x201C;Frustrated Lewis
 Pairs&#x201D; to Alkynes
;
_journal_issue 23
_journal_name_full Organometallics
_journal_page_first 6422
_journal_paper_doi 10.1021/om1008346
_journal_volume 29
_journal_year 2010
_chemical_formula_sum 'C79 H50 B2 Cl6 F30 Fe2 N2'
_chemical_formula_weight 1943.23
_chemical_name_systematic
; 
 ? 
;
_space_group_IT_number 15
_symmetry_cell_setting monoclinic
_symmetry_space_group_name_Hall '-C 2yc'
_symmetry_space_group_name_H-M 'C 1 2/c 1'
_atom_sites_solution_hydrogens geom
_atom_sites_solution_primary direct
_atom_sites_solution_secondary difmap
_audit_creation_method SHELXL-97
_cell_angle_alpha 90.00
_cell_angle_beta 103.157(2)
_cell_angle_gamma 90.00
_cell_formula_units_Z 4
_cell_length_a 25.6744(10)
_cell_length_b 15.7733(6)
_cell_length_c 19.4148(8)
_cell_measurement_reflns_used 9910
_cell_measurement_temperature 150(2)
_cell_measurement_theta_max 26.19
_cell_measurement_theta_min 2.48
_cell_volume 7656.0(5)
_computing_cell_refinement 'Bruker SAINT'
_computing_data_collection 'Bruker APEX2'
_computing_data_reduction 'Bruker SAINT'
_computing_molecular_graphics 'Bruker SHELXTL'
_computing_publication_material 'Bruker SHELXTL'
_computing_structure_refinement 'SHELXL-97 (Sheldrick, 1997)'
_computing_structure_solution 'SHELXS-97 (Sheldrick, 1990)'
_diffrn_ambient_temperature 150(2)
_diffrn_measured_fraction_theta_full 0.991
_diffrn_measured_fraction_theta_max 0.991
_diffrn_measurement_device_type 'Bruker APEX-II CCD'
_diffrn_measurement_method '\f and \w scans'
_diffrn_radiation_monochromator graphite
_diffrn_radiation_source 'fine-focus sealed tube'
_diffrn_radiation_type MoK\a
_diffrn_radiation_wavelength 0.71073
_diffrn_reflns_av_R_equivalents 0.0571
_diffrn_reflns_av_sigmaI/netI 0.0369
_diffrn_reflns_limit_h_max 34
_diffrn_reflns_limit_h_min -34
_diffrn_reflns_limit_k_max 21
_diffrn_reflns_limit_k_min -21
_diffrn_reflns_limit_l_max 26
_diffrn_reflns_limit_l_min -26
_diffrn_reflns_number 76509
_diffrn_reflns_theta_full 28.89
_diffrn_reflns_theta_max 28.89
_diffrn_reflns_theta_min 1.53
_diffrn_standards_number 0
_exptl_absorpt_coefficient_mu 0.710
_exptl_absorpt_correction_T_max 0.9324
_exptl_absorpt_correction_T_min 0.8425
_exptl_absorpt_correction_type multi-scan
_exptl_absorpt_process_details SADABS
_exptl_crystal_colour orange
_exptl_crystal_density_diffrn 1.686
_exptl_crystal_density_method 'not measured'
_exptl_crystal_description block
_exptl_crystal_F_000 3888
_exptl_crystal_size_max 0.25
_exptl_crystal_size_mid 0.12
_exptl_crystal_size_min 0.10
_refine_diff_density_max 1.822
_refine_diff_density_min -1.845
_refine_diff_density_rms 0.102
_refine_ls_extinction_method none
_refine_ls_goodness_of_fit_ref 1.031
_refine_ls_hydrogen_treatment constr
_refine_ls_matrix_type full
_refine_ls_number_parameters 554
_refine_ls_number_reflns 9996
_refine_ls_number_restraints 0
_refine_ls_restrained_S_all 1.031
_refine_ls_R_factor_all 0.0847
_refine_ls_R_factor_gt 0.0587
_refine_ls_shift/su_max 0.001
_refine_ls_shift/su_mean 0.000
_refine_ls_structure_factor_coef Fsqd
_refine_ls_weighting_details 'calc w=1/[\s^2^(Fo^2^)+(0.0961P)^2^+23.2810P] where P=(Fo^2^+2Fc^2^)/3'
_refine_ls_weighting_scheme calc
_refine_ls_wR_factor_gt 0.1591
_refine_ls_wR_factor_ref 0.1804
_reflns_number_gt 7236
_reflns_number_total 9996
_reflns_threshold_expression >2sigma(I)
_cod_data_source_file om1008346_si_002.cif
_cod_data_source_block tBuNC4H3(3-FcC=C(H)(C6F5)B(C6F5)2)
_cod_depositor_comments
;
The following automatic conversions were performed:

'_symmetry_cell_setting' value 'Monoclinic' changed to 'monoclinic'
according to /home/saulius/struct/CIF-dictionaries/cif_core.dic
dictionary named 'cif_core.dic' version 2.4.1 from 2010-06-29.

Automatic conversion script
Id: cif_fix_values 1715 2011-07-08 13:25:40Z adriana 
;
_cod_original_sg_symbol_H-M C2/c
_cod_database_code 4067118

loop_
_symmetry_equiv_pos_as_xyz
'x, y, z'
'-x, y, -z+1/2'
'x+1/2, y+1/2, z'
'-x+1/2, y+1/2, -z+1/2'
'-x, -y, -z'
'x, -y, z-1/2'
'-x+1/2, -y+1/2, -z'
'x+1/2, -y+1/2, z-1/2'

loop_
_atom_site_label
_atom_site_type_symbol
_atom_site_fract_x
_atom_site_fract_y
_atom_site_fract_z
_atom_site_U_iso_or_equiv
_atom_site_adp_type
_atom_site_occupancy
_atom_site_symmetry_multiplicity
_atom_site_calc_flag
_atom_site_refinement_flags
Fe1 Fe 0.026088(16) 0.14773(3) 0.42107(2) 0.01961(12) Uani 1 1 d .
F1 F 0.20674(8) 0.19990(12) 0.53296(11) 0.0325(4) Uani 1 1 d .
F2 F 0.24989(9) 0.04651(14) 0.55335(14) 0.0478(6) Uani 1 1 d .
F3 F 0.21080(10) -0.07200(14) 0.62918(14) 0.0499(6) Uani 1 1 d .
F4 F 0.12630(10) -0.03177(13) 0.68704(12) 0.0434(5) Uani 1 1 d .
F5 F 0.08447(8) 0.12365(13) 0.67188(11) 0.0344(4) Uani 1 1 d .
F6 F 0.04168(7) 0.38079(15) 0.61023(13) 0.0457(6) Uani 1 1 d .
F7 F 0.00239(8) 0.50858(15) 0.66840(13) 0.0456(6) Uani 1 1 d .
F8 F 0.06769(9) 0.62032(13) 0.75470(12) 0.0381(5) Uani 1 1 d .
F9 F 0.17600(8) 0.59845(13) 0.77912(12) 0.0406(5) Uani 1 1 d .
F10 F 0.21728(7) 0.47511(12) 0.71667(11) 0.0334(4) Uani 1 1 d .
F11 F 0.28193(7) 0.33473(15) 0.62708(10) 0.0357(5) Uani 1 1 d .
F12 F 0.35931(7) 0.28657(14) 0.73492(11) 0.0378(5) Uani 1 1 d .
F13 F 0.33737(8) 0.23618(16) 0.85888(11) 0.0452(6) Uani 1 1 d .
F14 F 0.23372(8) 0.23283(15) 0.87211(10) 0.0385(5) Uani 1 1 d .
F15 F 0.15392(7) 0.27043(12) 0.76139(9) 0.0263(4) Uani 1 1 d .
N1 N 0.14473(9) 0.49187(15) 0.48465(12) 0.0190(5) Uani 1 1 d .
C1 C 0.11935(11) 0.25885(18) 0.59478(14) 0.0186(5) Uani 1 1 d .
H1 H 0.0901 0.2593 0.6212 0.022 Uiso 1 1 calc R
C2 C 0.09504(11) 0.28847(17) 0.51909(14) 0.0184(5) Uani 1 1 d .
C3 C 0.04295(11) 0.25786(17) 0.47912(15) 0.0200(5) Uani 1 1 d .
C4 C 0.01810(12) 0.27563(19) 0.40622(16) 0.0260(6) Uani 1 1 d .
H4 H 0.0341 0.3100 0.3730 0.031 Uiso 1 1 calc R
C5 C -0.03294(13) 0.2359(2) 0.38962(18) 0.0310(7) Uani 1 1 d .
H5 H -0.0591 0.2376 0.3428 0.037 Uiso 1 1 calc R
C6 C -0.04008(12) 0.1929(2) 0.45125(18) 0.0292(7) Uani 1 1 d .
H6 H -0.0721 0.1589 0.4552 0.035 Uiso 1 1 calc R
C7 C 0.00679(11) 0.20565(19) 0.50625(16) 0.0236(6) Uani 1 1 d .
H7 H 0.0131 0.1821 0.5553 0.028 Uiso 1 1 calc R
C8 C 0.07311(14) 0.0445(2) 0.45442(18) 0.0309(7) Uani 1 1 d .
H8 H 0.0898 0.0295 0.5046 0.037 Uiso 1 1 calc R
C9 C 0.02151(13) 0.0179(2) 0.41518(16) 0.0275(6) Uani 1 1 d .
H9 H -0.0043 -0.0184 0.4334 0.033 Uiso 1 1 calc R
C10 C 0.01308(13) 0.0530(2) 0.34623(16) 0.0279(6) Uani 1 1 d .
H10 H -0.0196 0.0458 0.3073 0.034 Uiso 1 1 calc R
C11 C 0.05986(14) 0.1012(2) 0.34270(18) 0.0326(7) Uani 1 1 d .
H11 H 0.0655 0.1335 0.3007 0.039 Uiso 1 1 calc R
C12 C 0.09634(13) 0.0957(2) 0.40941(19) 0.0316(7) Uani 1 1 d .
H12 H 0.1323 0.1233 0.4225 0.038 Uiso 1 1 calc R
C13 C 0.12380(11) 0.35155(17) 0.49981(14) 0.0192(5) Uani 1 1 d .
C14 C 0.17467(11) 0.37378(17) 0.55232(14) 0.0187(5) Uani 1 1 d .
H14 H 0.2055 0.3423 0.5410 0.022 Uiso 1 1 calc R
C15 C 0.17935(11) 0.46425(18) 0.53899(14) 0.0199(5) Uani 1 1 d .
H15 H 0.2055 0.4996 0.5677 0.024 Uiso 1 1 calc R
C16 C 0.11070(12) 0.42086(18) 0.44597(15) 0.0222(6) Uani 1 1 d .
H16A H 0.0722 0.4354 0.4353 0.027 Uiso 1 1 calc R
H16B H 0.1213 0.4057 0.4016 0.027 Uiso 1 1 calc R
C17 C 0.13737(13) 0.58235(18) 0.46002(16) 0.0249(6) Uani 1 1 d .
C18 C 0.18561(15) 0.6343(2) 0.4967(2) 0.0354(8) Uani 1 1 d .
H18A H 0.1867 0.6377 0.5474 0.053 Uiso 1 1 calc R
H18B H 0.1829 0.6916 0.4766 0.053 Uiso 1 1 calc R
H18C H 0.2184 0.6072 0.4897 0.053 Uiso 1 1 calc R
C19 C 0.08714(15) 0.6148(2) 0.4800(2) 0.0387(8) Uani 1 1 d .
H19A H 0.0564 0.5807 0.4560 0.058 Uiso 1 1 calc R
H19B H 0.0813 0.6742 0.4655 0.058 Uiso 1 1 calc R
H19C H 0.0913 0.6103 0.5313 0.058 Uiso 1 1 calc R
C20 C 0.13217(16) 0.5837(2) 0.37988(18) 0.0352(7) Uani 1 1 d .
H20A H 0.1647 0.5602 0.3689 0.053 Uiso 1 1 calc R
H20B H 0.1272 0.6422 0.3627 0.053 Uiso 1 1 calc R
H20C H 0.1013 0.5495 0.3567 0.053 Uiso 1 1 calc R
C21 C 0.14362(11) 0.17044(18) 0.60179(15) 0.0203(5) Uani 1 1 d .
C22 C 0.18573(12) 0.14546(19) 0.57270(16) 0.0236(6) Uani 1 1 d .
C23 C 0.20857(13) 0.0661(2) 0.58213(19) 0.0308(7) Uani 1 1 d .
C24 C 0.18917(14) 0.0055(2) 0.62094(19) 0.0324(7) Uani 1 1 d .
C25 C 0.14683(14) 0.0263(2) 0.65038(17) 0.0294(7) Uani 1 1 d .
C26 C 0.12552(12) 0.1075(2) 0.64124(15) 0.0240(6) Uani 1 1 d .
C27 C 0.13259(11) 0.41670(18) 0.66171(15) 0.0204(5) Uani 1 1 d .
C28 C 0.07795(12) 0.4322(2) 0.65131(17) 0.0269(6) Uani 1 1 d .
C29 C 0.05600(12) 0.4993(2) 0.68097(17) 0.0290(6) Uani 1 1 d .
C30 C 0.08857(13) 0.55609(19) 0.72400(16) 0.0262(6) Uani 1 1 d .
C31 C 0.14308(13) 0.54511(19) 0.73613(16) 0.0260(6) Uani 1 1 d .
C32 C 0.16336(11) 0.47807(18) 0.70420(15) 0.0215(5) Uani 1 1 d .
C33 C 0.21337(11) 0.30517(17) 0.68852(14) 0.0185(5) Uani 1 1 d .
C34 C 0.26702(11) 0.30707(19) 0.68548(15) 0.0218(5) Uani 1 1 d .
C35 C 0.30848(11) 0.28397(19) 0.74151(17) 0.0245(6) Uani 1 1 d .
C36 C 0.29719(12) 0.2576(2) 0.80419(16) 0.0268(6) Uani 1 1 d .
C37 C 0.24508(12) 0.2547(2) 0.81008(16) 0.0249(6) Uani 1 1 d .
C38 C 0.20502(11) 0.27610(18) 0.75256(15) 0.0204(5) Uani 1 1 d .
B1 B 0.16217(12) 0.3380(2) 0.62781(16) 0.0189(6) Uani 1 1 d .
Cl1 Cl 0.19053(5) 0.95795(8) 0.34227(7) 0.0598(3) Uani 1 1 d .
Cl2 Cl 0.15772(6) 0.87288(8) 0.45818(8) 0.0679(4) Uani 1 1 d .
C100 C 0.13947(18) 0.9011(3) 0.3667(3) 0.0516(11) Uani 1 1 d .
H10A H 0.1320 0.8490 0.3376 0.062 Uiso 1 1 calc R
H10B H 0.1065 0.9358 0.3576 0.062 Uiso 1 1 calc R
Cl3 Cl 0.03020(9) 0.7705(2) 0.32367(12) 0.1440(11) Uani 1 1 d .
C200 C 0.0000 0.8482(10) 0.2500 0.161(13) Uani 0.60 2 d SP
C201 C 0.0000 0.6947(18) 0.2500 0.32(5) Uani 0.40 2 d SP

loop_
_atom_site_aniso_label
_atom_site_aniso_U_11
_atom_site_aniso_U_22
_atom_site_aniso_U_33
_atom_site_aniso_U_23
_atom_site_aniso_U_13
_atom_site_aniso_U_12
Fe1 0.0172(2) 0.0214(2) 0.0198(2) -0.00282(15) 0.00348(14) -0.00219(15)
F1 0.0353(10) 0.0251(9) 0.0440(11) 0.0073(8) 0.0237(9) 0.0054(8)
F2 0.0459(13) 0.0358(12) 0.0712(16) 0.0075(11) 0.0332(12) 0.0189(10)
F3 0.0630(15) 0.0248(11) 0.0625(15) 0.0131(10) 0.0154(12) 0.0171(10)
F4 0.0558(14) 0.0299(11) 0.0457(12) 0.0158(9) 0.0141(10) -0.0070(9)
F5 0.0351(11) 0.0342(10) 0.0394(11) 0.0047(8) 0.0200(9) -0.0031(8)
F6 0.0174(9) 0.0508(13) 0.0620(14) -0.0312(11) -0.0057(9) 0.0070(8)
F7 0.0223(10) 0.0503(13) 0.0617(14) -0.0180(11) 0.0042(9) 0.0150(9)
F8 0.0438(12) 0.0284(10) 0.0456(12) -0.0089(9) 0.0171(9) 0.0095(9)
F9 0.0409(12) 0.0278(10) 0.0515(13) -0.0171(9) 0.0068(9) -0.0068(8)
F10 0.0189(9) 0.0288(10) 0.0511(12) -0.0090(8) 0.0051(8) -0.0037(7)
F11 0.0192(9) 0.0604(13) 0.0284(9) 0.0144(9) 0.0072(7) 0.0001(8)
F12 0.0125(8) 0.0548(13) 0.0443(11) 0.0131(10) 0.0026(8) 0.0010(8)
F13 0.0225(10) 0.0671(15) 0.0384(11) 0.0249(10) -0.0087(8) 0.0007(9)
F14 0.0308(10) 0.0584(14) 0.0253(9) 0.0184(9) 0.0043(8) -0.0020(9)
F15 0.0177(8) 0.0361(10) 0.0261(9) 0.0054(7) 0.0072(6) -0.0002(7)
N1 0.0195(11) 0.0171(11) 0.0199(11) -0.0001(9) 0.0037(9) 0.0001(8)
C1 0.0152(12) 0.0212(13) 0.0193(12) 0.0011(10) 0.0036(9) 0.0007(10)
C2 0.0164(12) 0.0181(12) 0.0195(12) -0.0005(10) 0.0017(10) 0.0018(10)
C3 0.0199(13) 0.0169(12) 0.0214(13) -0.0025(10) 0.0012(10) 0.0010(10)
C4 0.0235(14) 0.0237(14) 0.0266(14) 0.0011(11) -0.0032(11) -0.0016(11)
C5 0.0218(15) 0.0310(16) 0.0344(17) -0.0034(13) -0.0058(12) 0.0028(12)
C6 0.0164(13) 0.0317(16) 0.0390(17) -0.0101(13) 0.0057(12) 0.0004(11)
C7 0.0198(13) 0.0258(14) 0.0264(14) -0.0059(11) 0.0072(11) -0.0008(11)
C8 0.0350(17) 0.0262(16) 0.0291(16) -0.0071(12) 0.0020(13) 0.0084(13)
C9 0.0332(16) 0.0237(15) 0.0274(15) -0.0042(12) 0.0104(12) -0.0023(12)
C10 0.0320(16) 0.0303(16) 0.0221(14) -0.0078(12) 0.0075(12) -0.0050(12)
C11 0.0358(17) 0.0369(18) 0.0302(16) -0.0068(13) 0.0179(14) -0.0079(14)
C12 0.0227(15) 0.0340(17) 0.0406(18) -0.0138(14) 0.0125(13) -0.0007(12)
C13 0.0183(12) 0.0191(13) 0.0184(12) -0.0006(10) 0.0006(10) 0.0015(10)
C14 0.0165(12) 0.0202(13) 0.0187(12) 0.0005(10) 0.0026(10) 0.0014(10)
C15 0.0190(12) 0.0227(14) 0.0186(12) -0.0022(10) 0.0054(10) -0.0026(10)
C16 0.0225(13) 0.0205(13) 0.0209(13) 0.0010(10) -0.0007(10) -0.0022(10)
C17 0.0303(15) 0.0172(13) 0.0265(14) 0.0012(11) 0.0052(12) 0.0025(11)
C18 0.0403(19) 0.0199(15) 0.0415(19) 0.0004(13) 0.0001(15) -0.0029(13)
C19 0.0397(19) 0.0303(17) 0.046(2) -0.0010(15) 0.0097(16) 0.0127(15)
C20 0.052(2) 0.0248(16) 0.0274(16) 0.0049(12) 0.0051(14) -0.0002(14)
C21 0.0184(13) 0.0204(13) 0.0204(13) -0.0008(10) 0.0009(10) 0.0003(10)
C22 0.0241(14) 0.0205(13) 0.0281(14) 0.0039(11) 0.0096(11) 0.0017(11)
C23 0.0305(16) 0.0259(16) 0.0379(17) 0.0017(13) 0.0119(13) 0.0082(12)
C24 0.0380(18) 0.0209(15) 0.0365(17) 0.0041(13) 0.0044(14) 0.0058(13)
C25 0.0358(17) 0.0228(15) 0.0280(15) 0.0074(12) 0.0037(13) -0.0035(12)
C26 0.0232(14) 0.0271(15) 0.0224(13) 0.0007(11) 0.0067(11) -0.0032(11)
C27 0.0184(13) 0.0228(14) 0.0194(12) 0.0015(10) 0.0028(10) 0.0027(10)
C28 0.0202(14) 0.0295(15) 0.0286(15) -0.0063(12) 0.0006(11) 0.0041(11)
C29 0.0229(15) 0.0333(17) 0.0306(15) -0.0001(13) 0.0054(12) 0.0087(12)
C30 0.0315(16) 0.0219(14) 0.0274(15) 0.0004(11) 0.0117(12) 0.0069(12)
C31 0.0312(16) 0.0196(14) 0.0267(14) -0.0015(11) 0.0052(12) -0.0034(11)
C32 0.0172(13) 0.0225(13) 0.0244(13) 0.0033(11) 0.0039(10) -0.0003(10)
C33 0.0157(12) 0.0193(13) 0.0194(12) -0.0015(10) 0.0013(9) 0.0007(9)
C34 0.0182(13) 0.0252(14) 0.0220(13) 0.0029(11) 0.0046(10) 0.0008(10)
C35 0.0131(12) 0.0268(15) 0.0320(15) 0.0035(12) 0.0016(11) -0.0007(10)
C36 0.0205(14) 0.0279(15) 0.0278(15) 0.0082(12) -0.0034(11) 0.0009(11)
C37 0.0252(14) 0.0264(15) 0.0223(13) 0.0062(11) 0.0036(11) -0.0021(11)
C38 0.0156(12) 0.0200(13) 0.0245(13) 0.0001(10) 0.0025(10) -0.0004(10)
B1 0.0151(13) 0.0225(15) 0.0178(13) 0.0008(11) 0.0012(10) 0.0019(11)
Cl1 0.0529(6) 0.0634(7) 0.0610(7) 0.0187(5) 0.0085(5) -0.0010(5)
Cl2 0.0856(9) 0.0513(7) 0.0819(9) 0.0180(6) 0.0506(7) 0.0297(6)
C100 0.048(2) 0.037(2) 0.074(3) -0.011(2) 0.024(2) 0.0020(18)
Cl3 0.0853(13) 0.264(4) 0.0800(12) 0.0098(17) 0.0141(10) 0.0229(17)
C200 0.121(15) 0.060(9) 0.37(4) 0.000 0.20(2) 0.000
C201 0.69(13) 0.047(15) 0.42(8) 0.000 0.50(10) 0.000

loop_
_atom_type_symbol
_atom_type_description
_atom_type_scat_dispersion_real
_atom_type_scat_dispersion_imag
_atom_type_scat_source
C C 0.0033 0.0016 'International Tables Vol C Tables 4.2.6.8 and 6.1.1.4'
H H 0.0000 0.0000 'International Tables Vol C Tables 4.2.6.8 and 6.1.1.4'
B B 0.0013 0.0007 'International Tables Vol C Tables 4.2.6.8 and 6.1.1.4'
N N 0.0061 0.0033 'International Tables Vol C Tables 4.2.6.8 and 6.1.1.4'
F F 0.0171 0.0103 'International Tables Vol C Tables 4.2.6.8 and 6.1.1.4'
Cl Cl 0.1484 0.1585 'International Tables Vol C Tables 4.2.6.8 and 6.1.1.4'
Fe Fe 0.3463 0.8444 'International Tables Vol C Tables 4.2.6.8 and 6.1.1.4'

loop_
_geom_angle_atom_site_label_1
_geom_angle_atom_site_label_2
_geom_angle_atom_site_label_3
_geom_angle
_geom_angle_site_symmetry_1
C12 Fe1 C4 116.38(14) .
C12 Fe1 C8 40.64(15) .
C4 Fe1 C8 149.95(13) .
C12 Fe1 C5 148.64(15) .
C4 Fe1 C5 40.71(12) .
C8 Fe1 C5 168.84(14) .
C12 Fe1 C7 130.68(13) .
C4 Fe1 C7 68.77(13) .
C8 Fe1 C7 109.51(13) .
C5 Fe1 C7 68.80(13) .
C12 Fe1 C6 169.70(15) .
C4 Fe1 C6 68.48(14) .
C8 Fe1 C6 130.99(15) .
C5 Fe1 C6 40.70(14) .
C7 Fe1 C6 40.87(12) .
C12 Fe1 C11 40.55(14) .
C4 Fe1 C11 107.14(14) .
C8 Fe1 C11 68.34(14) .
C5 Fe1 C11 115.57(15) .
C7 Fe1 C11 168.60(13) .
C6 Fe1 C11 148.82(14) .
C12 Fe1 C9 68.52(13) .
C4 Fe1 C9 167.21(12) .
C8 Fe1 C9 40.95(13) .
C5 Fe1 C9 129.25(13) .
C7 Fe1 C9 117.97(13) .
C6 Fe1 C9 108.82(13) .
C11 Fe1 C9 68.30(13) .
C12 Fe1 C10 68.61(13) .
C4 Fe1 C10 128.52(13) .
C8 Fe1 C10 68.55(13) .
C5 Fe1 C10 107.03(13) .
C7 Fe1 C10 149.83(12) .
C6 Fe1 C10 116.31(13) .
C11 Fe1 C10 40.92(13) .
C9 Fe1 C10 40.39(13) .
C12 Fe1 C3 108.55(12) .
C4 Fe1 C3 41.12(11) .
C8 Fe1 C3 117.56(12) .
C5 Fe1 C3 68.86(12) .
C7 Fe1 C3 40.68(12) .
C6 Fe1 C3 68.59(12) .
C11 Fe1 C3 129.44(13) .
C9 Fe1 C3 150.80(12) .
C10 Fe1 C3 167.86(12) .
C15 N1 C17 126.4(2) .
C15 N1 C16 111.6(2) .
C17 N1 C16 121.9(2) .
C21 C1 C2 115.7(2) .
C21 C1 B1 115.2(2) .
C2 C1 B1 103.1(2) .
C13 C2 C3 126.1(3) .
C13 C2 C1 111.3(2) .
C3 C2 C1 122.0(2) .
C7 C3 C4 107.1(2) .
C7 C3 C2 125.8(3) .
C4 C3 C2 127.0(3) .
C7 C3 Fe1 69.07(16) .
C4 C3 Fe1 68.67(16) .
C2 C3 Fe1 128.3(2) .
C5 C4 C3 108.4(3) .
C5 C4 Fe1 69.77(18) .
C3 C4 Fe1 70.21(16) .
C4 C5 C6 107.9(3) .
C4 C5 Fe1 69.51(18) .
C6 C5 Fe1 69.73(18) .
C5 C6 C7 108.3(3) .
C5 C6 Fe1 69.58(18) .
C7 C6 Fe1 69.54(17) .
C3 C7 C6 108.2(3) .
C3 C7 Fe1 70.25(16) .
C6 C7 Fe1 69.59(17) .
C12 C8 C9 107.9(3) .
C12 C8 Fe1 69.60(19) .
C9 C8 Fe1 69.89(18) .
C10 C9 C8 108.2(3) .
C10 C9 Fe1 70.00(18) .
C8 C9 Fe1 69.16(18) .
C9 C10 C11 107.6(3) .
C9 C10 Fe1 69.61(17) .
C11 C10 Fe1 69.29(18) .
C12 C11 C10 108.1(3) .
C12 C11 Fe1 69.33(18) .
C10 C11 Fe1 69.79(18) .
C11 C12 C8 108.3(3) .
C11 C12 Fe1 70.12(19) .
C8 C12 Fe1 69.76(18) .
C2 C13 C16 133.3(3) .
C2 C13 C14 115.6(2) .
C16 C13 C14 109.0(2) .
C15 C14 C13 101.6(2) .
C15 C14 B1 121.8(2) .
C13 C14 B1 101.9(2) .
N1 C15 C14 113.9(2) .
C13 C16 N1 100.5(2) .
N1 C17 C19 106.9(3) .
N1 C17 C18 109.4(2) .
C19 C17 C18 110.4(3) .
N1 C17 C20 108.2(2) .
C19 C17 C20 111.9(3) .
C18 C17 C20 110.0(3) .
C22 C21 C26 114.1(3) .
C22 C21 C1 124.5(3) .
C26 C21 C1 121.4(3) .
F1 C22 C23 116.2(3) .
F1 C22 C21 120.2(3) .
C23 C22 C21 123.5(3) .
F2 C23 C22 120.5(3) .
F2 C23 C24 119.0(3) .
C22 C23 C24 120.5(3) .
F3 C24 C25 120.8(3) .
F3 C24 C23 120.5(3) .
C25 C24 C23 118.7(3) .
F4 C25 C24 120.1(3) .
F4 C25 C26 120.5(3) .
C24 C25 C26 119.4(3) .
F5 C26 C25 116.3(3) .
F5 C26 C21 119.9(3) .
C25 C26 C21 123.7(3) .
C28 C27 C32 112.3(3) .
C28 C27 B1 127.5(3) .
C32 C27 B1 120.2(2) .
F6 C28 C29 114.4(3) .
F6 C28 C27 121.1(3) .
C29 C28 C27 124.5(3) .
F7 C29 C30 119.6(3) .
F7 C29 C28 120.2(3) .
C30 C29 C28 120.2(3) .
F8 C30 C29 120.8(3) .
F8 C30 C31 120.7(3) .
C29 C30 C31 118.5(3) .
F9 C31 C30 120.0(3) .
F9 C31 C32 120.6(3) .
C30 C31 C32 119.4(3) .
F10 C32 C31 114.8(3) .
F10 C32 C27 120.1(3) .
C31 C32 C27 125.1(3) .
C38 C33 C34 113.7(2) .
C38 C33 B1 119.2(2) .
C34 C33 B1 127.1(2) .
F11 C34 C35 115.5(2) .
F11 C34 C33 121.0(2) .
C35 C34 C33 123.5(3) .
F12 C35 C36 119.9(3) .
F12 C35 C34 120.5(3) .
C36 C35 C34 119.6(3) .
F13 C36 C37 121.0(3) .
F13 C36 C35 119.7(3) .
C37 C36 C35 119.3(3) .
F14 C37 C36 119.8(3) .
F14 C37 C38 120.9(3) .
C36 C37 C38 119.2(3) .
F15 C38 C37 116.4(3) .
F15 C38 C33 118.9(2) .
C37 C38 C33 124.7(3) .
C33 B1 C27 108.3(2) .
C33 B1 C14 117.1(2) .
C27 B1 C14 106.9(2) .
C33 B1 C1 112.7(2) .
C27 B1 C1 112.6(2) .
C14 B1 C1 98.9(2) .
Cl1 C100 Cl2 110.8(3) .
C201 Cl3 C200 79.2(8) .
Cl3 C200 Cl3 100.1(7) 2
Cl3 C201 Cl3 101.5(13) 2

loop_
_geom_bond_atom_site_label_1
_geom_bond_atom_site_label_2
_geom_bond_distance
_geom_bond_site_symmetry_2
Fe1 C12 2.040(3) .
Fe1 C4 2.042(3) .
Fe1 C8 2.042(3) .
Fe1 C5 2.045(3) .
Fe1 C7 2.047(3) .
Fe1 C6 2.047(3) .
Fe1 C11 2.051(3) .
Fe1 C9 2.052(3) .
Fe1 C10 2.057(3) .
Fe1 C3 2.062(3) .
F1 C22 1.347(3) .
F2 C23 1.343(4) .
F3 C24 1.337(4) .
F4 C25 1.339(4) .
F5 C26 1.347(4) .
F6 C28 1.350(4) .
F7 C29 1.350(4) .
F8 C30 1.347(3) .
F9 C31 1.341(4) .
F10 C32 1.351(3) .
F11 C34 1.349(3) .
F12 C35 1.341(3) .
F13 C36 1.344(3) .
F14 C37 1.347(4) .
F15 C38 1.364(3) .
N1 C15 1.291(4) .
N1 C17 1.503(4) .
N1 C16 1.511(4) .
C1 C21 1.521(4) .
C1 C2 1.533(4) .
C1 B1 1.690(4) .
C2 C13 1.342(4) .
C2 C3 1.467(4) .
C3 C7 1.428(4) .
C3 C4 1.441(4) .
C4 C5 1.422(4) .
C5 C6 1.423(5) .
C6 C7 1.429(4) .
C8 C12 1.418(5) .
C8 C9 1.432(5) .
C9 C10 1.419(4) .
C10 C11 1.436(5) .
C11 C12 1.418(5) .
C13 C16 1.497(4) .
C13 C14 1.504(4) .
C14 C15 1.460(4) .
C14 B1 1.669(4) .
C17 C19 1.517(5) .
C17 C18 1.520(5) .
C17 C20 1.531(4) .
C21 C22 1.386(4) .
C21 C26 1.397(4) .
C22 C23 1.376(4) .
C23 C24 1.379(5) .
C24 C25 1.378(5) .
C25 C26 1.388(4) .
C27 C28 1.393(4) .
C27 C32 1.395(4) .
C27 B1 1.667(4) .
C28 C29 1.384(4) .
C29 C30 1.372(5) .
C30 C31 1.376(4) .
C31 C32 1.386(4) .
C33 C38 1.387(4) .
C33 C34 1.392(4) .
C33 B1 1.637(4) .
C34 C35 1.386(4) .
C35 C36 1.378(4) .
C36 C37 1.369(4) .
C37 C38 1.377(4) .
Cl1 C100 1.741(5) .
Cl2 C100 1.788(5) .
Cl3 C201 1.890(18) .
Cl3 C200 1.909(10) .
C200 Cl3 1.909(10) 2
C201 Cl3 1.890(18) 2
